data_1570762
loop_
_publ_author_name
'Do&#xf1;agueda Suso, Beatriz'
'Wang, Zaoming'
'Kennedy, Alan R.'
'Fletcher, Ashleigh J.'
'Furukawa, Shuhei'
'Craig, Gavin A.'

_publ_section_title
;
 Improving the gas sorption capacity in lantern-type metal-organic
 polyhedra by a scrambled cage method.
;
_journal_issue 8
_journal_name_full 'Chemical science'
_journal_page_first 2857
_journal_page_last 2866
_journal_paper_doi 10.1039/d3sc06140j
_journal_volume 15
_journal_year 2024
_chemical_formula_sum 'C138.88 H142.27 Cu4 N15.16 O44.67'
_chemical_formula_weight 2992.68
_space_group_crystal_system monoclinic
_space_group_IT_number 14
_space_group_name_Hall '-P 2yn'
_space_group_name_H-M_alt 'P 1 21/n 1'
_atom_sites_solution_hydrogens mixed
_audit_creation_method SHELXL-2018/3
_audit_update_record
;
2023-10-26 deposited with the CCDC.	2024-01-11 downloaded from the CCDC.
;
_cell_angle_alpha 90
_cell_angle_beta 96.331(1)
_cell_angle_gamma 90
_cell_formula_units_Z 2
_cell_length_a 19.8340(2)
_cell_length_b 16.8359(2)
_cell_length_c 25.5694(2)
_cell_measurement_reflns_used 45495
_cell_measurement_temperature 100(2)
_cell_measurement_theta_max 72.7800
_cell_measurement_theta_min 2.6050
_cell_volume 8486.15(15)
_computing_cell_refinement CrysalisPro
_computing_data_collection CrysalisPro
_computing_data_reduction CrysalisPro
_computing_publication_material 'SHELXL in WinGX'
_computing_structure_refinement 'SHELXL-2018/3 (Sheldrick, 2018)'
_computing_structure_solution SHELXT
_diffrn_ambient_temperature 100(2)
_diffrn_measured_fraction_theta_full 0.999
_diffrn_measured_fraction_theta_max 0.990
_diffrn_measurement_device_type 'Rigaku Synergy-i'
_diffrn_measurement_method 'omega scans'
_diffrn_radiation_type CuK\a
_diffrn_radiation_wavelength 1.54184
_diffrn_reflns_av_R_equivalents 0.0405
_diffrn_reflns_av_unetI/netI 0.0202
_diffrn_reflns_Laue_measured_fraction_full 0.999
_diffrn_reflns_Laue_measured_fraction_max 0.990
_diffrn_reflns_limit_h_max 24
_diffrn_reflns_limit_h_min -24
_diffrn_reflns_limit_k_max 20
_diffrn_reflns_limit_k_min -18
_diffrn_reflns_limit_l_max 31
_diffrn_reflns_limit_l_min -31
_diffrn_reflns_number 93791
_diffrn_reflns_point_group_measured_fraction_full 0.999
_diffrn_reflns_point_group_measured_fraction_max 0.990
_diffrn_reflns_theta_full 70.000
_diffrn_reflns_theta_max 73.193
_diffrn_reflns_theta_min 2.681
_diffrn_source 'microsource tube'
_exptl_absorpt_coefficient_mu 1.194
_exptl_absorpt_correction_T_max 1.00000
_exptl_absorpt_correction_T_min 0.77014
_exptl_absorpt_correction_type multi-scan
_exptl_absorpt_process_details
;
CrysAlisPro 1.171.40.67a (Rigaku Oxford Diffraction, 2019)
Empirical absorption correction using spherical harmonics,
 implemented in SCALE3 ABSPACK scaling algorithm.
;
_exptl_crystal_colour blue
_exptl_crystal_density_diffrn 1.171
_exptl_crystal_description block
_exptl_crystal_F_000 3110
_exptl_crystal_size_max 0.2
_exptl_crystal_size_mid 0.2
_exptl_crystal_size_min 0.15
_refine_diff_density_max 1.627
_refine_diff_density_min -0.852
_refine_diff_density_rms 0.190
_refine_ls_extinction_method none
_refine_ls_goodness_of_fit_ref 1.963
_refine_ls_hydrogen_treatment mixed
_refine_ls_matrix_type full
_refine_ls_number_parameters 892
_refine_ls_number_reflns 16852
_refine_ls_number_restraints 103
_refine_ls_restrained_S_all 1.965
_refine_ls_R_factor_all 0.1453
_refine_ls_R_factor_gt 0.1366
_refine_ls_shift/su_max 0.001
_refine_ls_shift/su_mean 0.000
_refine_ls_structure_factor_coef Fsqd
_refine_ls_weighting_details 'w=1/[\s^2^(Fo^2^)+(0.2000P)^2^] where P=(Fo^2^+2Fc^2^)/3'
_refine_ls_weighting_scheme calc
_refine_ls_wR_factor_gt 0.4207
_refine_ls_wR_factor_ref 0.4323
_reflns_Friedel_coverage 0.000
_reflns_number_gt 14047
_reflns_number_total 16852
_reflns_threshold_expression 'I > 2\s(I)'
_cod_data_source_file d3sc06140j2.cif
_cod_data_source_block bd520
_cod_depositor_comments 'Adding full bibliography for 1570759--1570762.cif.'
_cod_original_cell_volume 8486.14(15)
_cod_original_sg_symbol_H-M 'P 21/n'
_cod_database_code 1570762
_shelx_shelxl_version_number 2018/3
_shelx_space_group_comment
;
The symmetry employed for this shelxl refinement is uniquely defined
by the following loop, which should always be used as a source of
symmetry information in preference to the above space-group names.
They are only intended as comments.
;

loop_
_space_group_symop_operation_xyz
'x, y, z'
'-x+1/2, y+1/2, -z+1/2'
'-x, -y, -z'
'x-1/2, -y-1/2, z-1/2'

loop_
_atom_site_label
_atom_site_type_symbol
_atom_site_fract_x
_atom_site_fract_y
_atom_site_fract_z
_atom_site_U_iso_or_equiv
_atom_site_adp_type
_atom_site_occupancy
_atom_site_site_symmetry_order
_atom_site_calc_flag
_atom_site_refinement_flags_posn
_atom_site_refinement_flags_adp
_atom_site_refinement_flags_occupancy
_atom_site_disorder_assembly
_atom_site_disorder_group
Cu1 Cu 0.34349(3) 0.06718(4) 0.74016(3) 0.0577(3) Uani 1 1 d . . . . .
Cu2 Cu 0.39688(4) 0.04826(5) 0.65100(3) 0.0681(3) Uani 1 1 d . . . . .
O4S O 1.0041(5) 0.1833(6) 0.5618(4) 0.079(3) Uiso 0.503(18) 1 d D . P A 1
O1 O 0.4354(2) 0.1064(3) 0.76409(19) 0.0873(12) Uani 1 1 d . . . . .
O1S O 0.3089(2) 0.0939(2) 0.81453(14) 0.0714(9) Uani 1 1 d . U . . .
O2 O 0.4809(2) 0.0801(4) 0.6895(2) 0.1010(15) Uani 1 1 d . . . . .
O2S O 0.4642(6) 0.0447(7) 0.5912(4) 0.0974(19) Uiso 0.5 1 d . . P B 1
H1W H 0.469002 -0.004786 0.570772 0.117 Uiso 1 1 d R U . . .
H2W H 0.404724 0.039265 0.561360 0.117 Uiso 1 1 d R U . . .
O3 O 0.3703(2) 0.1589(2) 0.64120(15) 0.0737(9) Uani 1 1 d . . . . .
O4 O 0.3183(2) 0.1731(2) 0.71323(15) 0.0742(10) Uani 1 1 d . . . . .
O5 O 0.6944(3) -0.0158(3) 0.37687(15) 0.0871(12) Uani 1 1 d . . . . .
O6 O 0.7387(2) -0.0228(3) 0.30102(15) 0.0783(10) Uani 1 1 d . . . . .
O7 O 0.5844(3) 0.0587(3) 0.32043(19) 0.0982(16) Uani 1 1 d . . . . .
O8 O 0.6234(2) 0.0414(2) 0.24336(15) 0.0678(8) Uani 1 1 d . . . . .
O9 O 0.7812(3) 0.0072(3) 0.7505(3) 0.1150(19) Uani 1 1 d . . . . .
O10 O 0.7005(4) 0.2469(4) 0.6903(4) 0.143(3) Uani 1 1 d . . . . .
O11 O 0.9041(3) -0.0313(3) 0.5514(2) 0.0975(14) Uani 1 1 d . . . . .
O12 O 0.8303(4) 0.2146(3) 0.4985(2) 0.1173(19) Uani 1 1 d . . . . .
O13 O 0.4550(2) 0.4277(2) 0.56620(15) 0.0732(9) Uani 1 1 d . . . . .
O14 O 0.2444(2) 0.3784(4) 0.48198(18) 0.0949(14) Uani 1 1 d . . . . .
O15 O 0.57579(18) 0.3510(3) 0.37793(16) 0.0838(12) Uani 1 1 d . . . . .
O16 O 0.36712(18) 0.3082(3) 0.28876(14) 0.0757(10) Uani 1 1 d . . . . .
N1 N 0.7289(3) 0.1257(3) 0.7251(3) 0.0928(16) Uani 1 1 d . . . . .
N1S N 0.2779(3) 0.2073(4) 0.8535(2) 0.0910(13) Uani 1 1 d . U . . .
N2 N 0.8695(4) 0.0873(3) 0.5139(2) 0.103(2) Uani 1 1 d . . . . .
N3 N 0.3442(2) 0.4025(3) 0.53574(17) 0.0639(9) Uani 1 1 d . . . . .
N4 N 0.4784(2) 0.3242(2) 0.32252(15) 0.0589(8) Uani 1 1 d . . . . .
C1 C 0.4846(3) 0.0970(3) 0.7374(3) 0.0807(16) Uani 1 1 d . . . . .
C1S C 0.3499(4) 0.2229(6) 0.8722(4) 0.115(2) Uani 1 1 d . U . . .
H1SA H 0.362150 0.276377 0.861458 0.172 Uiso 1 1 calc R U . . .
H1SB H 0.378539 0.183727 0.856856 0.172 Uiso 1 1 calc R U . . .
H1SC H 0.356655 0.218863 0.910638 0.172 Uiso 1 1 calc R U . . .
C2 C 0.5543(4) 0.1067(5) 0.7713(4) 0.0640(16) Uiso 0.668(12) 1 d . . P C 1
O3S O 0.3091(4) 0.1266(5) 0.3898(3) 0.104(2) Uiso 0.726(13) 1 d D . P D 1
O5S O 0.4542(4) 0.4919(5) 0.2662(3) 0.095(2) Uiso 0.653(9) 1 d D . P E 1
N4S N 0.4829(5) 0.6211(5) 0.2493(4) 0.100(3) Uiso 0.653(9) 1 d D . P E 1
C10S C 1.0568(7) 0.1992(12) 0.5394(6) 0.106(5) Uiso 0.503(18) 1 d D . P A 1
N2S N 0.3520(5) 0.1070(6) 0.3153(3) 0.108(3) Uiso 0.726(13) 1 d D . P D 1
C6S C 0.3035(5) 0.1353(6) 0.3414(3) 0.092(3) Uiso 0.726(13) 1 d D . P D 1
C12S C 1.1269(8) 0.1720(13) 0.5642(9) 0.116(6) Uiso 0.503(18) 1 d D . P A 1
H12A H 1.161432 0.189079 0.542063 0.175 Uiso 0.503(18) 1 calc R U P A 1
H12B H 1.136432 0.195556 0.599318 0.175 Uiso 0.503(18) 1 calc R U P A 1
H12C H 1.127499 0.113956 0.567200 0.175 Uiso 0.503(18) 1 calc R U P A 1
C13S C 0.5627(5) 0.5425(7) 0.3025(4) 0.090(3) Uiso 0.653(9) 1 d D . P E 1
H13A H 0.587330 0.592718 0.300913 0.135 Uiso 0.653(9) 1 calc R U P E 1
H13B H 0.555960 0.530779 0.339083 0.135 Uiso 0.653(9) 1 calc R U P E 1
H13C H 0.588929 0.499607 0.288519 0.135 Uiso 0.653(9) 1 calc R U P E 1
C14S C 0.4952(5) 0.5491(5) 0.2703(4) 0.091(3) Uiso 0.653(9) 1 d D . P E 1
C16S C 0.5267(7) 0.6915(7) 0.2575(6) 0.111(4) Uiso 0.653(9) 1 d D . P E 1
H16A H 0.505485 0.736316 0.237436 0.166 Uiso 0.653(9) 1 calc R U P E 1
H16B H 0.532715 0.705018 0.295009 0.166 Uiso 0.653(9) 1 calc R U P E 1
H16C H 0.570954 0.680240 0.245536 0.166 Uiso 0.653(9) 1 calc R U P E 1
C2S C 0.2644(3) 0.1452(4) 0.8243(2) 0.0769(12) Uani 1 1 d . U . . .
C5S C 0.2434(7) 0.1771(11) 0.3118(6) 0.147(5) Uiso 0.726(13) 1 d D . P D 1
H5S1 H 0.248728 0.177630 0.274102 0.220 Uiso 0.726(13) 1 calc R U P D 1
H5S2 H 0.201612 0.148867 0.317392 0.220 Uiso 0.726(13) 1 calc R U P D 1
H5S3 H 0.241036 0.231762 0.324549 0.220 Uiso 0.726(13) 1 calc R U P D 1
C3 C 0.6068(4) 0.1150(5) 0.7393(4) 0.0678(16) Uiso 0.668(12) 1 d . . P C 1
H3 H 0.596687 0.120168 0.702243 0.081 Uiso 0.668(12) 1 calc R U P C 1
C8S C 0.4106(8) 0.0666(11) 0.3431(6) 0.157(6) Uiso 0.726(13) 1 d D . P D 1
H8S1 H 0.441311 0.049600 0.317796 0.236 Uiso 0.726(13) 1 calc R U P D 1
H8S2 H 0.434484 0.103140 0.368660 0.236 Uiso 0.726(13) 1 calc R U P D 1
H8S3 H 0.395218 0.020135 0.361583 0.236 Uiso 0.726(13) 1 calc R U P D 1
C7S C 0.3511(9) 0.1107(10) 0.2584(4) 0.141(5) Uiso 0.726(13) 1 d D . P D 1
H7S1 H 0.392350 0.085960 0.248111 0.211 Uiso 0.726(13) 1 calc R U P D 1
H7S2 H 0.311232 0.082337 0.241808 0.211 Uiso 0.726(13) 1 calc R U P D 1
H7S3 H 0.349145 0.166333 0.247079 0.211 Uiso 0.726(13) 1 calc R U P D 1
C3M C 0.2588(4) 0.3179(4) 0.7353(3) 0.083(2) Uani 0.894(19) 1 d . . P F 2
H3MA H 0.234541 0.364100 0.747112 0.124 Uiso 0.894(19) 1 calc R U P F 2
H3MB H 0.297997 0.306195 0.760918 0.124 Uiso 0.894(19) 1 calc R U P F 2
H3MC H 0.228319 0.271907 0.732113 0.124 Uiso 0.894(19) 1 calc R U P F 2
C3S C 0.1928(3) 0.1332(5) 0.8019(3) 0.0924(17) Uani 1 1 d . U . . .
H3SA H 0.190285 0.089438 0.776447 0.139 Uiso 1 1 calc R U . . .
H3SB H 0.175583 0.181927 0.784140 0.139 Uiso 1 1 calc R U . . .
H3SC H 0.165143 0.120320 0.830225 0.139 Uiso 1 1 calc R U . . .
C4 C 0.6730(5) 0.1157(6) 0.7616(4) 0.0735(17) Uiso 0.668(12) 1 d . . P C 1
C4M C 0.5822(4) 0.1408(5) 0.1588(3) 0.091(3) Uani 0.894(19) 1 d . . P F 2
H4MA H 0.564527 0.166208 0.125590 0.136 Uiso 0.894(19) 1 calc R U P F 2
H4MB H 0.564504 0.086575 0.159764 0.136 Uiso 0.894(19) 1 calc R U P F 2
H4MC H 0.631859 0.139282 0.161487 0.136 Uiso 0.894(19) 1 calc R U P F 2
C4S C 0.2286(4) 0.2618(5) 0.8709(3) 0.0954(18) Uani 1 1 d . U . . .
H4SA H 0.186484 0.233081 0.874974 0.143 Uiso 1 1 calc R U . . .
H4SB H 0.219306 0.304110 0.844773 0.143 Uiso 1 1 calc R U . . .
H4SC H 0.246474 0.285073 0.904728 0.143 Uiso 1 1 calc R U . . .
C5 C 0.6857(6) 0.1097(7) 0.8178(5) 0.090(2) Uiso 0.668(12) 1 d . . P C 1
H5 H 0.731060 0.112019 0.834109 0.108 Uiso 0.668(12) 1 calc R U P C 1
C6 C 0.6350(6) 0.1011(7) 0.8479(5) 0.092(2) Uiso 0.668(12) 1 d . . P C 1
H6 H 0.645694 0.094765 0.884784 0.111 Uiso 0.668(12) 1 calc R U P C 1
C7 C 0.5664(5) 0.1009(6) 0.8266(4) 0.080(2) Uiso 0.668(12) 1 d . . P C 1
C8 C 0.7782(3) 0.0685(4) 0.7247(4) 0.100(2) Uani 1 1 d . . . . .
C9 C 0.7395(4) 0.1915(4) 0.6959(4) 0.104(2) Uani 1 1 d . . . . .
C10 C 0.8274(3) 0.0960(4) 0.6871(3) 0.0808(16) Uani 1 1 d . . . . .
H10 H 0.874224 0.098473 0.706114 0.097 Uiso 1 1 calc R U . . .
C11 C 0.8041(3) 0.1805(4) 0.6701(3) 0.094(2) Uani 1 1 d . . . . .
H11 H 0.838923 0.220658 0.683633 0.113 Uiso 1 1 calc R U . . .
C12 C 0.7909(4) 0.1849(4) 0.6100(3) 0.097(2) Uani 1 1 d . U . . .
H12 H 0.773443 0.238373 0.598108 0.117 Uiso 1 1 calc R U . . .
C13 C 0.8568(4) 0.1665(4) 0.5893(3) 0.0883(19) Uani 1 1 d . . . . .
H13 H 0.891820 0.206853 0.602027 0.106 Uiso 1 1 calc R U . . .
C14 C 0.8815(3) 0.0811(4) 0.6069(3) 0.0817(16) Uani 1 1 d . . . . .
H14 H 0.926399 0.083818 0.628863 0.098 Uiso 1 1 calc R U . . .
C15 C 0.8279(3) 0.0443(4) 0.6384(3) 0.0892(19) Uani 1 1 d . U . . .
H15 H 0.839513 -0.011940 0.648097 0.107 Uiso 1 1 calc R U . . .
C16 C 0.7608(4) 0.0495(4) 0.6058(4) 0.107(2) Uani 1 1 d . U . . .
H16 H 0.734048 0.003992 0.595914 0.128 Uiso 1 1 calc R U . . .
C17 C 0.7417(4) 0.1207(5) 0.5921(4) 0.107(2) Uani 1 1 d . U . . .
H17 H 0.699499 0.131426 0.571981 0.128 Uiso 1 1 calc R U . . .
C18 C 0.8879(4) 0.0363(4) 0.5558(3) 0.0861(18) Uani 1 1 d . . . . .
C19 C 0.8497(4) 0.1621(4) 0.5297(3) 0.101(2) Uani 1 1 d . . . . .
C20 C 0.8713(5) 0.0624(4) 0.4600(3) 0.096(2) Uani 1 1 d . . . . .
C21 C 0.9322(4) 0.0587(6) 0.4382(4) 0.113(3) Uani 1 1 d . . . . .
H21 H 0.973446 0.073666 0.458232 0.136 Uiso 1 1 calc R U . . .
C22 C 0.9319(4) 0.0332(6) 0.3878(4) 0.109(2) Uani 1 1 d . . . . .
H22 H 0.973690 0.029188 0.373029 0.130 Uiso 1 1 calc R U . . .
C23 C 0.8714(4) 0.0127(5) 0.3569(3) 0.0925(18) Uani 1 1 d . . . . .
H23 H 0.869331 -0.005211 0.321066 0.111 Uiso 0.332(12) 1 d R U P C 2
C24 C 0.8093(4) 0.0178(3) 0.3776(2) 0.0812(15) Uani 1 1 d . . . . .
C25 C 0.8103(4) 0.0429(3) 0.4306(2) 0.0851(18) Uani 1 1 d . . . . .
H25 H 0.769034 0.046392 0.446131 0.102 Uiso 1 1 calc R U . . .
C26 C 0.7424(3) -0.0079(3) 0.34997(19) 0.0706(13) Uani 1 1 d . . . . .
C27 C 0.3366(2) 0.1982(3) 0.67073(18) 0.0579(10) Uani 1 1 d . . . . .
C28 C 0.3178(2) 0.2815(3) 0.65314(19) 0.0598(10) Uani 1 1 d . . . . .
C29 C 0.2824(3) 0.3353(3) 0.6832(2) 0.0695(12) Uani 1 1 d . . . . .
H29 H 0.269083 0.317317 0.716514 0.083 Uiso 0.106(19) 1 d R U P F 1
C30 C 0.2664(4) 0.4103(4) 0.6618(3) 0.0810(15) Uani 1 1 d . . . . .
H30 H 0.241689 0.446488 0.680912 0.097 Uiso 1 1 calc R U . . .
C31 C 0.2857(3) 0.4338(3) 0.6132(2) 0.0756(14) Uani 1 1 d . . . . .
H31 H 0.274519 0.485194 0.599523 0.091 Uiso 1 1 calc R U . . .
C32 C 0.3217(3) 0.3806(3) 0.5850(2) 0.0629(11) Uani 1 1 d . . . . .
C33 C 0.3372(2) 0.3046(3) 0.60466(19) 0.0590(10) Uani 1 1 d . . . . .
H33 H 0.361158 0.268572 0.584896 0.071 Uiso 1 1 calc R U . . .
C34 C 0.4101(3) 0.4249(3) 0.53059(19) 0.0619(11) Uani 1 1 d . . . . .
C35 C 0.3030(3) 0.3991(4) 0.4875(2) 0.0703(12) Uani 1 1 d . . . . .
C36 C 0.4150(3) 0.4427(3) 0.47343(19) 0.0589(10) Uani 1 1 d . . . . .
H36 H 0.425868 0.500133 0.468821 0.071 Uiso 1 1 calc R U . . .
C37 C 0.3446(3) 0.4232(3) 0.4444(2) 0.0651(11) Uani 1 1 d . . . . .
H37 H 0.324680 0.471601 0.426085 0.078 Uiso 1 1 calc R U . . .
C38 C 0.3520(2) 0.3565(3) 0.40405(18) 0.0612(10) Uani 1 1 d . . . . .
H38 H 0.306716 0.340279 0.386152 0.073 Uiso 1 1 calc R U . . .
C39 C 0.3969(2) 0.3932(3) 0.36412(18) 0.0585(10) Uani 1 1 d . . . . .
H39 H 0.375596 0.443322 0.349153 0.070 Uiso 1 1 calc R U . . .
C40 C 0.4675(2) 0.4115(3) 0.39304(18) 0.0582(10) Uani 1 1 d . . . . .
H40 H 0.478900 0.468852 0.389045 0.070 Uiso 1 1 calc R U . . .
C41 C 0.4698(2) 0.3896(3) 0.45188(19) 0.0604(10) Uani 1 1 d . . . . .
H41 H 0.515757 0.399155 0.471129 0.072 Uiso 1 1 calc R U . . .
C42 C 0.4485(3) 0.3049(3) 0.4559(2) 0.0674(12) Uani 1 1 d . . . . .
H42 H 0.476701 0.266300 0.474483 0.081 Uiso 1 1 calc R U . . .
C43 C 0.3877(3) 0.2873(3) 0.4319(2) 0.0672(11) Uani 1 1 d . . . . .
H43 H 0.368535 0.235640 0.432262 0.081 Uiso 1 1 calc R U . . .
C44 C 0.4091(2) 0.3373(3) 0.32030(19) 0.0596(10) Uani 1 1 d . . . . .
C45 C 0.5145(2) 0.3603(3) 0.36535(19) 0.0628(11) Uani 1 1 d . . . . .
C46 C 0.5074(2) 0.2791(3) 0.28358(18) 0.0602(10) Uani 1 1 d . . . . .
C47 C 0.5040(3) 0.3069(4) 0.2325(2) 0.0720(13) Uani 1 1 d . . . . .
H47 H 0.483272 0.356667 0.223596 0.086 Uiso 1 1 calc R U . . .
C48 C 0.5307(3) 0.2623(4) 0.1941(2) 0.0767(14) Uani 1 1 d . . . . .
H48 H 0.528995 0.282985 0.159397 0.092 Uiso 1 1 calc R U . . .
C49 C 0.5599(3) 0.1884(4) 0.2049(2) 0.0730(13) Uani 1 1 d . . . . .
H49 H 0.577171 0.155509 0.178567 0.088 Uiso 0.106(19) 1 d R U P F 1
C50 C 0.5644(2) 0.1602(3) 0.25758(19) 0.0623(11) Uani 1 1 d . . . . .
C51 C 0.5375(2) 0.2060(3) 0.29596(19) 0.0611(10) Uani 1 1 d . . . . .
H51 H 0.539914 0.186783 0.331055 0.073 Uiso 1 1 calc R U . . .
C52 C 0.5933(3) 0.0807(3) 0.2741(2) 0.0657(11) Uani 1 1 d . . . . .
C15S C 0.4124(6) 0.6320(11) 0.2241(6) 0.128(5) Uiso 0.653(9) 1 d D . P E 1
H15A H 0.407118 0.685862 0.209674 0.192 Uiso 0.653(9) 1 calc R U P E 1
H15B H 0.402855 0.593217 0.195696 0.192 Uiso 0.653(9) 1 calc R U P E 1
H15C H 0.380569 0.624196 0.250411 0.192 Uiso 0.653(9) 1 calc R U P E 1
N3S N 1.0642(10) 0.224(2) 0.4911(8) 0.199(12) Uiso 0.503(18) 1 d D . P A 1
C11S C 1.1270(11) 0.2319(16) 0.4662(10) 0.137(8) Uiso 0.503(18) 1 d D . P A 1
H11A H 1.116301 0.251753 0.430194 0.206 Uiso 0.503(18) 1 calc R U P A 1
H11B H 1.157436 0.269315 0.486417 0.206 Uiso 0.503(18) 1 calc R U P A 1
H11C H 1.149101 0.179977 0.465314 0.206 Uiso 0.503(18) 1 calc R U P A 1
C9S C 0.9964(10) 0.2563(15) 0.4725(9) 0.134(7) Uiso 0.503(18) 1 d D . P A 1
H9S1 H 0.996498 0.276538 0.436607 0.201 Uiso 0.503(18) 1 calc R U P A 1
H9S2 H 0.962400 0.214207 0.472955 0.201 Uiso 0.503(18) 1 calc R U P A 1
H9S3 H 0.985518 0.299645 0.495785 0.201 Uiso 0.503(18) 1 calc R U P A 1
O5T O 0.4580(8) 0.5128(10) 0.2149(6) 0.100(5) Uiso 0.347(9) 1 d . . P E 2
C10T C 1.0512(12) 0.227(3) 0.5126(11) 0.205(12) Uiso 0.497(18) 1 d D U P A 2
C12T C 1.1466(14) 0.1845(18) 0.5836(8) 0.144(8) Uiso 0.497(18) 1 d D U P A 2
H12D H 1.195827 0.180972 0.582950 0.216 Uiso 0.497(18) 1 calc R U P A 2
H12E H 1.136462 0.221791 0.611041 0.216 Uiso 0.497(18) 1 calc R U P A 2
H12F H 1.128615 0.131906 0.590930 0.216 Uiso 0.497(18) 1 calc R U P A 2
N3T N 1.1148(11) 0.2126(15) 0.5320(8) 0.167(9) Uiso 0.497(18) 1 d D U P A 2
O4T O 1.0224(11) 0.2066(13) 0.5517(8) 0.137(5) Uiso 0.497(18) 1 d D U P A 2
C11T C 1.1598(17) 0.196(2) 0.4910(10) 0.191(13) Uiso 0.497(18) 1 d D U P A 2
H11D H 1.205858 0.185690 0.507643 0.287 Uiso 0.497(18) 1 calc R U P A 2
H11E H 1.143021 0.149326 0.470691 0.287 Uiso 0.497(18) 1 calc R U P A 2
H11F H 1.160259 0.241950 0.467561 0.287 Uiso 0.497(18) 1 calc R U P A 2
C9T C 1.044(3) 0.216(4) 0.4529(12) 0.26(2) Uiso 0.497(18) 1 d D U P A 2
H9T1 H 1.080331 0.245225 0.438069 0.396 Uiso 0.497(18) 1 calc R U P A 2
H9T2 H 1.047121 0.159646 0.444529 0.396 Uiso 0.497(18) 1 calc R U P A 2
H9T3 H 0.999907 0.236855 0.437697 0.396 Uiso 0.497(18) 1 calc R U P A 2
C22S C 0.7942(17) 0.422(4) 0.5358(15) 0.137(8) Uiso 0.2 1 d D U P G 1
N8S N 0.8456(19) 0.406(3) 0.5723(13) 0.138(8) Uiso 0.2 1 d D U P G 1
C21S C 0.810(3) 0.399(3) 0.4811(17) 0.132(10) Uiso 0.2 1 d D U P G 1
H21A H 0.858817 0.396851 0.480242 0.197 Uiso 0.2 1 calc R U P G 1
H21B H 0.789773 0.346989 0.471899 0.197 Uiso 0.2 1 calc R U P G 1
H21C H 0.790106 0.438792 0.455698 0.197 Uiso 0.2 1 calc R U P G 1
O8S O 0.7302(16) 0.421(2) 0.5279(15) 0.133(8) Uiso 0.2 1 d D U P G 1
C24S C 0.825(3) 0.421(4) 0.6249(17) 0.139(11) Uiso 0.2 1 d D U P G 1
H24A H 0.862778 0.409209 0.651674 0.209 Uiso 0.2 1 calc R U P G 1
H24B H 0.812320 0.477291 0.627499 0.209 Uiso 0.2 1 calc R U P G 1
H24C H 0.786017 0.387712 0.630455 0.209 Uiso 0.2 1 calc R U P G 1
C23S C 0.909(2) 0.360(4) 0.578(2) 0.146(11) Uiso 0.2 1 d D U P G 1
H23A H 0.931304 0.365771 0.614170 0.219 Uiso 0.2 1 calc R U P G 1
H23B H 0.898782 0.303372 0.571382 0.219 Uiso 0.2 1 calc R U P G 1
H23C H 0.939155 0.378982 0.553157 0.219 Uiso 0.2 1 calc R U P G 1
C2M C 0.8796(5) -0.0185(8) 0.3045(4) 0.094(3) Uani 0.668(12) 1 d . . P C 1
H2M1 H 0.855312 -0.069053 0.299259 0.141 Uiso 0.668(12) 1 calc R U P C 1
H2M2 H 0.927884 -0.026908 0.301367 0.141 Uiso 0.668(12) 1 calc R U P C 1
H2M3 H 0.861047 0.019659 0.277708 0.141 Uiso 0.668(12) 1 calc R U P C 1
C1M C 0.5134(6) 0.0943(8) 0.8610(5) 0.097(3) Uani 0.668(12) 1 d . . P C 1
H1M1 H 0.484432 0.141573 0.857131 0.146 Uiso 0.668(12) 1 calc R U P C 1
H1M2 H 0.533854 0.089911 0.897530 0.146 Uiso 0.668(12) 1 calc R U P C 1
H1M3 H 0.485995 0.046934 0.851542 0.146 Uiso 0.668(12) 1 calc R U P C 1
O10S O 0.3747(11) -0.0274(13) 0.4774(8) 0.095(5) Uiso 0.25 1 d . . P H 2
C2A C 0.5563(5) 0.1079(8) 0.7528(6) 0.0640(16) Uiso 0.332(12) 1 d G . P C 2
C3A C 0.6092(6) 0.1123(8) 0.7215(6) 0.0678(16) Uiso 0.332(12) 1 d G . P C 2
C4A C 0.6758(5) 0.1176(9) 0.7447(6) 0.0735(17) Uiso 0.332(12) 1 d G . P C 2
C5A C 0.6895(5) 0.1184(11) 0.7992(7) 0.090(2) Uiso 0.332(12) 1 d G . P C 2
C6A C 0.6366(7) 0.1140(11) 0.8305(6) 0.092(2) Uiso 0.332(12) 1 d G . P C 2
C7A C 0.5700(6) 0.1087(9) 0.8073(6) 0.080(2) Uiso 0.332(12) 1 d G . P C 2
O12S O 0.5804(7) 0.2109(9) 0.5364(5) 0.125(4) Uiso 0.5 1 d . . P . .
O11S O 0.5065(9) -0.0313(10) 0.5061(7) 0.102(4) Uiso 0.33 1 d . . P . .
O13S O 0.6051(12) 0.3084(15) 0.5786(10) 0.143(7) Uiso 0.33 1 d . . P I 2
O2T O 0.4281(6) 0.0250(7) 0.5728(4) 0.0974(19) Uiso 0.5 1 d . . P B 2

loop_
_atom_site_aniso_label
_atom_site_aniso_U_11
_atom_site_aniso_U_22
_atom_site_aniso_U_33
_atom_site_aniso_U_23
_atom_site_aniso_U_13
_atom_site_aniso_U_12
Cu1 0.0592(4) 0.0559(4) 0.0584(4) -0.0041(3) 0.0079(3) 0.0003(3)
Cu2 0.0744(5) 0.0634(5) 0.0690(5) 0.0025(3) 0.0192(4) 0.0104(3)
O1 0.063(2) 0.099(3) 0.102(3) -0.012(2) 0.0170(19) -0.013(2)
O1S 0.079(2) 0.077(2) 0.0598(17) -0.0069(15) 0.0165(15) -0.0019(17)
O2 0.062(2) 0.142(5) 0.100(3) 0.000(3) 0.016(2) 0.010(3)
O3 0.086(2) 0.0600(19) 0.078(2) 0.0067(16) 0.0239(18) 0.0107(18)
O4 0.092(2) 0.0587(19) 0.077(2) 0.0017(16) 0.0312(19) 0.0091(18)
O5 0.103(3) 0.096(3) 0.060(2) -0.0130(19) -0.0033(19) -0.013(2)
O6 0.077(2) 0.091(3) 0.064(2) -0.0126(18) -0.0052(16) 0.003(2)
O7 0.144(4) 0.076(3) 0.080(3) 0.016(2) 0.039(3) 0.043(3)
O8 0.073(2) 0.0585(18) 0.073(2) -0.0010(15) 0.0146(16) 0.0082(16)
O9 0.104(4) 0.071(3) 0.176(5) 0.036(3) 0.042(4) 0.016(3)
O10 0.125(5) 0.095(4) 0.213(8) 0.041(4) 0.034(5) 0.041(4)
O11 0.106(3) 0.073(3) 0.107(3) 0.009(2) -0.019(3) 0.006(2)
O12 0.169(5) 0.070(3) 0.101(3) 0.009(2) -0.035(3) 0.007(3)
O13 0.075(2) 0.076(2) 0.069(2) -0.0031(17) 0.0079(17) -0.0156(18)
O14 0.063(2) 0.140(4) 0.082(2) -0.004(3) 0.0077(17) -0.013(2)
O15 0.0532(18) 0.116(3) 0.080(2) -0.021(2) -0.0007(15) 0.004(2)
O16 0.0632(19) 0.091(3) 0.070(2) -0.0135(19) -0.0033(15) -0.0108(19)
N1 0.059(2) 0.076(3) 0.141(5) 0.005(3) 0.001(3) 0.001(2)
N1S 0.086(3) 0.095(3) 0.092(3) -0.023(2) 0.014(2) 0.000(2)
N2 0.140(5) 0.075(3) 0.079(3) -0.003(2) -0.052(3) -0.005(3)
N3 0.066(2) 0.057(2) 0.069(2) -0.0004(17) 0.0094(18) -0.0074(18)
N4 0.059(2) 0.056(2) 0.0617(19) -0.0035(16) 0.0057(15) 0.0031(17)
C1 0.056(3) 0.061(3) 0.123(5) 0.012(3) -0.002(3) 0.005(2)
C1S 0.092(3) 0.132(6) 0.114(5) -0.030(4) -0.012(4) -0.008(4)
C2S 0.074(3) 0.079(3) 0.079(3) -0.006(2) 0.017(2) -0.001(2)
C3M 0.098(5) 0.067(4) 0.089(4) 0.001(3) 0.042(4) 0.012(3)
C3S 0.076(3) 0.090(4) 0.113(4) -0.026(3) 0.015(3) -0.008(3)
C4M 0.106(5) 0.104(6) 0.062(3) -0.002(3) 0.006(3) 0.035(4)
C4S 0.103(4) 0.093(4) 0.093(4) -0.027(3) 0.022(3) -0.001(3)
C8 0.062(3) 0.073(4) 0.162(7) 0.002(4) -0.005(4) -0.004(3)
C9 0.073(4) 0.073(4) 0.164(8) 0.007(4) 0.002(4) 0.008(3)
C10 0.057(3) 0.067(3) 0.114(4) 0.014(3) -0.012(3) -0.006(2)
C11 0.075(4) 0.063(3) 0.139(6) 0.013(3) -0.013(4) -0.003(3)
C12 0.083(4) 0.066(3) 0.132(5) 0.022(3) -0.032(3) -0.002(3)
C13 0.099(4) 0.064(3) 0.092(4) 0.003(3) -0.033(3) -0.017(3)
C14 0.077(3) 0.074(3) 0.085(4) 0.005(3) -0.029(3) -0.003(3)
C15 0.073(3) 0.059(3) 0.127(5) 0.016(3) -0.029(3) -0.006(2)
C16 0.081(3) 0.076(3) 0.150(5) 0.009(3) -0.045(4) -0.018(3)
C17 0.075(3) 0.088(3) 0.143(5) 0.021(4) -0.047(3) -0.010(3)
C18 0.094(4) 0.066(3) 0.087(4) 0.004(3) -0.038(3) -0.011(3)
C19 0.123(6) 0.065(3) 0.104(5) 0.010(3) -0.041(4) -0.012(4)
C20 0.131(6) 0.064(3) 0.080(4) 0.001(3) -0.040(4) 0.003(4)
C21 0.087(5) 0.131(7) 0.112(6) -0.001(5) -0.035(4) 0.004(5)
C22 0.086(4) 0.128(7) 0.108(5) 0.007(5) -0.010(4) 0.016(4)
C23 0.085(4) 0.094(4) 0.094(4) 0.001(3) -0.010(3) 0.005(4)
C24 0.099(4) 0.059(3) 0.081(3) 0.000(2) -0.010(3) 0.008(3)
C25 0.115(5) 0.062(3) 0.071(3) 0.000(2) -0.024(3) -0.006(3)
C26 0.096(4) 0.057(3) 0.055(2) -0.0049(19) -0.009(2) 0.005(3)
C27 0.056(2) 0.057(2) 0.063(2) 0.0011(19) 0.0123(18) -0.0041(19)
C28 0.060(2) 0.052(2) 0.068(2) -0.0030(19) 0.0142(19) 0.0003(19)
C29 0.070(3) 0.061(3) 0.079(3) -0.006(2) 0.019(2) 0.001(2)
C30 0.094(4) 0.066(3) 0.088(4) -0.003(3) 0.032(3) 0.013(3)
C31 0.087(4) 0.059(3) 0.084(3) 0.002(2) 0.023(3) 0.008(3)
C32 0.069(3) 0.057(2) 0.066(2) -0.001(2) 0.017(2) -0.003(2)
C33 0.060(2) 0.051(2) 0.067(2) -0.0061(19) 0.0108(19) -0.0046(19)
C34 0.069(3) 0.057(2) 0.060(2) -0.0047(19) 0.007(2) -0.007(2)
C35 0.061(3) 0.077(3) 0.073(3) -0.002(2) 0.007(2) 0.004(2)
C36 0.068(3) 0.049(2) 0.060(2) -0.0028(17) 0.0067(19) -0.0032(19)
C37 0.061(3) 0.066(3) 0.068(3) -0.002(2) 0.005(2) 0.002(2)
C38 0.053(2) 0.069(3) 0.061(2) -0.004(2) 0.0036(18) -0.006(2)
C39 0.054(2) 0.062(3) 0.059(2) 0.0006(19) 0.0011(17) 0.0044(19)
C40 0.058(2) 0.054(2) 0.062(2) -0.0064(18) 0.0020(18) -0.0077(19)
C41 0.058(2) 0.059(2) 0.063(2) -0.0060(19) 0.0036(18) -0.001(2)
C42 0.075(3) 0.054(2) 0.073(3) 0.007(2) 0.005(2) 0.008(2)
C43 0.076(3) 0.051(2) 0.075(3) -0.003(2) 0.014(2) -0.008(2)
C44 0.055(2) 0.057(2) 0.065(2) -0.0032(19) 0.0001(18) -0.0065(19)
C45 0.056(2) 0.067(3) 0.065(2) -0.001(2) 0.0026(19) -0.002(2)
C46 0.061(2) 0.056(2) 0.063(2) -0.0056(19) 0.0027(18) 0.006(2)
C47 0.076(3) 0.070(3) 0.069(3) 0.000(2) 0.001(2) 0.018(3)
C48 0.084(3) 0.082(4) 0.064(3) -0.001(2) 0.005(2) 0.023(3)
C49 0.074(3) 0.076(3) 0.069(3) -0.010(2) 0.006(2) 0.011(3)
C50 0.057(2) 0.064(3) 0.064(2) -0.006(2) -0.0022(18) 0.006(2)
C51 0.065(3) 0.051(2) 0.067(2) 0.0026(19) 0.0052(19) 0.003(2)
C52 0.064(3) 0.055(2) 0.078(3) -0.003(2) 0.006(2) 0.001(2)
C2M 0.084(6) 0.116(8) 0.078(5) -0.013(5) -0.011(4) 0.020(6)
C1M 0.085(6) 0.115(8) 0.093(6) -0.018(6) 0.011(5) -0.002(6)

loop_
_atom_type_symbol
_atom_type_description
_atom_type_scat_dispersion_real
_atom_type_scat_dispersion_imag
_atom_type_scat_source
Cu Cu -1.9646 0.5888 'International Tables Vol C Tables 4.2.6.8 and 6.1.1.4'
O O 0.0492 0.0322 'International Tables Vol C Tables 4.2.6.8 and 6.1.1.4'
N N 0.0311 0.0180 'International Tables Vol C Tables 4.2.6.8 and 6.1.1.4'
C C 0.0181 0.0091 'International Tables Vol C Tables 4.2.6.8 and 6.1.1.4'
H H 0.0000 0.0000 'International Tables Vol C Tables 4.2.6.8 and 6.1.1.4'

loop_
_geom_angle_atom_site_label_1
_geom_angle_atom_site_label_2
_geom_angle_atom_site_label_3
_geom_angle
_geom_angle_site_symmetry_1
_geom_angle_site_symmetry_3
_geom_angle_publ_flag
O4 Cu1 O1 89.8(2) . . ?
O4 Cu1 O8 170.41(15) . 3_656 ?
O1 Cu1 O8 88.20(19) . 3_656 ?
O4 Cu1 O6 89.63(19) . 3_656 ?
O1 Cu1 O6 165.26(18) . 3_656 ?
O8 Cu1 O6 89.97(18) 3_656 3_656 ?
O4 Cu1 O1S 91.55(15) . . ?
O1 Cu1 O1S 91.71(17) . . ?
O8 Cu1 O1S 97.86(16) 3_656 . ?
O6 Cu1 O1S 103.03(16) 3_656 . ?
O4 Cu1 Cu2 85.24(10) . . ?
O1 Cu1 Cu2 82.12(14) . . ?
O8 Cu1 Cu2 85.20(11) 3_656 . ?
O6 Cu1 Cu2 83.15(12) 3_656 . ?
O1S Cu1 Cu2 173.04(12) . . ?
O2 Cu2 O3 90.4(2) . . ?
O2 Cu2 O5 170.5(2) . 3_656 ?
O3 Cu2 O5 89.7(2) . 3_656 ?
O2 Cu2 O7 87.0(3) . 3_656 ?
O3 Cu2 O7 164.59(17) . 3_656 ?
O5 Cu2 O7 90.5(3) 3_656 3_656 ?
O2 Cu2 O2S 78.4(4) . . ?
O3 Cu2 O2S 96.7(3) . . ?
O5 Cu2 O2S 111.0(3) 3_656 . ?
O7 Cu2 O2S 97.7(3) 3_656 . ?
O2 Cu2 O2T 101.6(3) . . ?
O3 Cu2 O2T 98.8(3) . . ?
O5 Cu2 O2T 87.8(3) 3_656 . ?
O7 Cu2 O2T 96.6(3) 3_656 . ?
O2 Cu2 Cu1 86.10(16) . . ?
O3 Cu2 Cu1 82.35(11) . . ?
O5 Cu2 Cu1 84.53(13) 3_656 . ?
O7 Cu2 Cu1 82.32(13) 3_656 . ?
O2S Cu2 Cu1 164.4(3) . . ?
O2T Cu2 Cu1 172.2(3) . . ?
C1 O1 Cu1 122.3(4) . . ?
C2S O1S Cu1 127.6(4) . . ?
C1 O2 Cu2 121.2(4) . . ?
Cu2 O2S H1W 120.2 . . ?
Cu2 O2S H2W 80.2 . . ?
H1W O2S H2W 76.8 . . ?
C27 O3 Cu2 125.7(3) . . ?
C27 O4 Cu1 121.7(3) . . ?
C26 O5 Cu2 124.4(3) . 3_656 ?
C26 O6 Cu1 123.4(4) . 3_656 ?
C52 O7 Cu2 125.0(4) . 3_656 ?
C52 O8 Cu1 122.4(4) . 3_656 ?
C4A N1 C9 120.4(9) . . ?
C4A N1 C8 124.8(9) . . ?
C9 N1 C8 114.3(6) . . ?
C9 N1 C4 125.9(6) . . ?
C8 N1 C4 119.4(7) . . ?
C2S N1S C4S 125.8(6) . . ?
C2S N1S C1S 117.4(6) . . ?
C4S N1S C1S 116.7(6) . . ?
C18 N2 C19 113.2(6) . . ?
C18 N2 C20 121.6(6) . . ?
C19 N2 C20 125.2(6) . . ?
C34 N3 C35 113.2(4) . . ?
C34 N3 C32 123.1(4) . . ?
C35 N3 C32 123.7(4) . . ?
C45 N4 C44 112.7(4) . . ?
C45 N4 C46 125.1(4) . . ?
C44 N4 C46 122.1(4) . . ?
O2 C1 O1 126.5(6) . . ?
O2 C1 C2A 104.1(8) . . ?
O1 C1 C2A 129.3(9) . . ?
O2 C1 C2 121.3(6) . . ?
O1 C1 C2 112.2(7) . . ?
N1S C1S H1SA 109.5 . . ?
N1S C1S H1SB 109.5 . . ?
H1SA C1S H1SB 109.5 . . ?
N1S C1S H1SC 109.5 . . ?
H1SA C1S H1SC 109.5 . . ?
H1SB C1S H1SC 109.5 . . ?
C3 C2 C7 122.5(8) . . ?
C3 C2 C1 111.0(7) . . ?
C7 C2 C1 126.3(7) . . ?
C14S N4S C16S 126.5(9) . . ?
C14S N4S C15S 114.0(10) . . ?
C16S N4S C15S 118.3(11) . . ?
O4S C10S N3S 131.5(15) . . ?
O4S C10S C12S 120.2(14) . . ?
N3S C10S C12S 107.0(15) . . ?
C6S N2S C7S 124.2(10) . . ?
C6S N2S C8S 120.4(10) . . ?
C7S N2S C8S 115.4(10) . . ?
O3S C6S N2S 118.2(8) . . ?
O3S C6S C5S 122.4(9) . . ?
N2S C6S C5S 119.4(9) . . ?
C10S C12S H12A 109.5 . . ?
C10S C12S H12B 109.5 . . ?
H12A C12S H12B 109.5 . . ?
C10S C12S H12C 109.5 . . ?
H12A C12S H12C 109.5 . . ?
H12B C12S H12C 109.5 . . ?
C14S C13S H13A 109.5 . . ?
C14S C13S H13B 109.5 . . ?
H13A C13S H13B 109.5 . . ?
C14S C13S H13C 109.5 . . ?
H13A C13S H13C 109.5 . . ?
H13B C13S H13C 109.5 . . ?
O5S C14S N4S 125.0(9) . . ?
O5S C14S C13S 121.3(9) . . ?
N4S C14S C13S 113.6(8) . . ?
N4S C16S H16A 109.5 . . ?
N4S C16S H16B 109.5 . . ?
H16A C16S H16B 109.5 . . ?
N4S C16S H16C 109.5 . . ?
H16A C16S H16C 109.5 . . ?
H16B C16S H16C 109.5 . . ?
O1S C2S N1S 123.6(6) . . ?
O1S C2S C3S 119.0(6) . . ?
N1S C2S C3S 117.4(6) . . ?
C6S C5S H5S1 109.5 . . ?
C6S C5S H5S2 109.5 . . ?
H5S1 C5S H5S2 109.5 . . ?
C6S C5S H5S3 109.5 . . ?
H5S1 C5S H5S3 109.5 . . ?
H5S2 C5S H5S3 109.5 . . ?
C4 C3 C2 119.7(8) . . ?
C4 C3 H3 120.1 . . ?
C2 C3 H3 120.1 . . ?
N2S C8S H8S1 109.5 . . ?
N2S C8S H8S2 109.5 . . ?
H8S1 C8S H8S2 109.5 . . ?
N2S C8S H8S3 109.5 . . ?
H8S1 C8S H8S3 109.5 . . ?
H8S2 C8S H8S3 109.5 . . ?
N2S C7S H7S1 109.5 . . ?
N2S C7S H7S2 109.5 . . ?
H7S1 C7S H7S2 109.5 . . ?
N2S C7S H7S3 109.5 . . ?
H7S1 C7S H7S3 109.5 . . ?
H7S2 C7S H7S3 109.5 . . ?
C29 C3M H3MA 109.5 . . ?
C29 C3M H3MB 109.5 . . ?
H3MA C3M H3MB 109.5 . . ?
C29 C3M H3MC 109.5 . . ?
H3MA C3M H3MC 109.5 . . ?
H3MB C3M H3MC 109.5 . . ?
C2S C3S H3SA 109.5 . . ?
C2S C3S H3SB 109.5 . . ?
H3SA C3S H3SB 109.5 . . ?
C2S C3S H3SC 109.5 . . ?
H3SA C3S H3SC 109.5 . . ?
H3SB C3S H3SC 109.5 . . ?
C3 C4 C5 118.1(8) . . ?
C3 C4 N1 117.9(8) . . ?
C5 C4 N1 123.9(8) . . ?
C49 C4M H4MA 109.5 . . ?
C49 C4M H4MB 109.5 . . ?
H4MA C4M H4MB 109.5 . . ?
C49 C4M H4MC 109.5 . . ?
H4MA C4M H4MC 109.5 . . ?
H4MB C4M H4MC 109.5 . . ?
N1S C4S H4SA 109.5 . . ?
N1S C4S H4SB 109.5 . . ?
H4SA C4S H4SB 109.5 . . ?
N1S C4S H4SC 109.5 . . ?
H4SA C4S H4SC 109.5 . . ?
H4SB C4S H4SC 109.5 . . ?
C6 C5 C4 121.5(11) . . ?
C6 C5 H5 119.2 . . ?
C4 C5 H5 119.2 . . ?
C5 C6 C7 122.2(11) . . ?
C5 C6 H6 118.9 . . ?
C7 C6 H6 118.9 . . ?
C6 C7 C2 115.9(9) . . ?
C6 C7 C1M 120.1(10) . . ?
C2 C7 C1M 124.0(9) . . ?
O9 C8 N1 125.4(8) . . ?
O9 C8 C10 127.1(7) . . ?
N1 C8 C10 107.4(6) . . ?
O10 C9 N1 123.7(8) . . ?
O10 C9 C11 127.0(8) . . ?
N1 C9 C11 109.2(6) . . ?
C8 C10 C15 114.1(5) . . ?
C8 C10 C11 105.5(6) . . ?
C15 C10 C11 108.9(6) . . ?
C8 C10 H10 109.4 . . ?
C15 C10 H10 109.4 . . ?
C11 C10 H10 109.4 . . ?
C9 C11 C12 111.8(6) . . ?
C9 C11 C10 103.3(6) . . ?
C12 C11 C10 109.9(6) . . ?
C9 C11 H11 110.5 . . ?
C12 C11 H11 110.5 . . ?
C10 C11 H11 110.5 . . ?
C17 C12 C13 107.9(7) . . ?
C17 C12 C11 107.9(6) . . ?
C13 C12 C11 106.6(5) . . ?
C17 C12 H12 111.4 . . ?
C13 C12 H12 111.4 . . ?
C11 C12 H12 111.4 . . ?
C12 C13 C19 112.2(6) . . ?
C12 C13 C14 110.2(6) . . ?
C19 C13 C14 103.6(5) . . ?
C12 C13 H13 110.2 . . ?
C19 C13 H13 110.2 . . ?
C14 C13 H13 110.2 . . ?
C18 C14 C15 112.2(5) . . ?
C18 C14 C13 105.0(5) . . ?
C15 C14 C13 108.0(6) . . ?
C18 C14 H14 110.5 . . ?
C15 C14 H14 110.5 . . ?
C13 C14 H14 110.5 . . ?
C16 C15 C10 109.7(6) . . ?
C16 C15 C14 108.1(6) . . ?
C10 C15 C14 105.5(5) . . ?
C16 C15 H15 111.1 . . ?
C10 C15 H15 111.1 . . ?
C14 C15 H15 111.1 . . ?
C17 C16 C15 114.9(6) . . ?
C17 C16 H16 122.5 . . ?
C15 C16 H16 122.5 . . ?
C16 C17 C12 115.2(5) . . ?
C16 C17 H17 122.4 . . ?
C12 C17 H17 122.4 . . ?
O11 C18 N2 124.6(7) . . ?
O11 C18 C14 127.0(6) . . ?
N2 C18 C14 108.3(6) . . ?
O12 C19 N2 123.0(7) . . ?
O12 C19 C13 127.3(7) . . ?
N2 C19 C13 109.7(5) . . ?
C21 C20 C25 121.1(7) . . ?
C21 C20 N2 120.7(7) . . ?
C25 C20 N2 118.2(9) . . ?
C22 C21 C20 118.9(7) . . ?
C22 C21 H21 120.6 . . ?
C20 C21 H21 120.6 . . ?
C21 C22 C23 121.7(9) . . ?
C21 C22 H22 119.2 . . ?
C23 C22 H22 119.2 . . ?
C24 C23 C22 120.4(7) . . ?
C24 C23 C2M 124.0(7) . . ?
C22 C23 C2M 115.4(8) . . ?
C24 C23 H23 115.7 . . ?
C22 C23 H23 123.9 . . ?
C23 C24 C25 117.4(6) . . ?
C23 C24 C26 125.2(6) . . ?
C25 C24 C26 117.1(6) . . ?
C20 C25 C24 120.4(8) . . ?
C20 C25 H25 119.8 . . ?
C24 C25 H25 119.8 . . ?
O5 C26 O6 124.2(5) . . ?
O5 C26 C24 117.6(5) . . ?
O6 C26 C24 118.2(6) . . ?
O3 C27 O4 124.6(5) . . ?
O3 C27 C28 116.3(4) . . ?
O4 C27 C28 119.1(4) . . ?
C33 C28 C29 120.3(5) . . ?
C33 C28 C27 116.3(4) . . ?
C29 C28 C27 123.5(4) . . ?
C30 C29 C28 117.8(5) . . ?
C30 C29 C3M 116.6(5) . . ?
C28 C29 C3M 125.5(5) . . ?
C30 C29 H29 123.7 . . ?
C28 C29 H29 118.4 . . ?
C31 C30 C29 122.1(5) . . ?
C31 C30 H30 119.0 . . ?
C29 C30 H30 119.0 . . ?
C32 C31 C30 118.9(5) . . ?
C32 C31 H31 120.5 . . ?
C30 C31 H31 120.5 . . ?
C31 C32 C33 120.5(5) . . ?
C31 C32 N3 121.1(5) . . ?
C33 C32 N3 118.4(4) . . ?
C28 C33 C32 120.3(4) . . ?
C28 C33 H33 119.8 . . ?
C32 C33 H33 119.8 . . ?
O13 C34 N3 124.7(5) . . ?
O13 C34 C36 127.3(5) . . ?
N3 C34 C36 108.0(4) . . ?
O14 C35 N3 125.1(5) . . ?
O14 C35 C37 126.3(5) . . ?
N3 C35 C37 108.6(4) . . ?
C34 C36 C37 105.8(4) . . ?
C34 C36 C41 110.6(4) . . ?
C37 C36 C41 109.7(4) . . ?
C34 C36 H36 110.2 . . ?
C37 C36 H36 110.2 . . ?
C41 C36 H36 110.2 . . ?
C35 C37 C36 104.2(4) . . ?
C35 C37 C38 113.2(5) . . ?
C36 C37 C38 109.3(4) . . ?
C35 C37 H37 110.0 . . ?
C36 C37 H37 110.0 . . ?
C38 C37 H37 110.0 . . ?
C43 C38 C37 108.8(4) . . ?
C43 C38 C39 110.2(4) . . ?
C37 C38 C39 104.6(4) . . ?
C43 C38 H38 111.0 . . ?
C37 C38 H38 111.0 . . ?
C39 C38 H38 111.0 . . ?
C44 C39 C40 105.6(4) . . ?
C44 C39 C38 113.1(4) . . ?
C40 C39 C38 108.7(4) . . ?
C44 C39 H39 109.8 . . ?
C40 C39 H39 109.8 . . ?
C38 C39 H39 109.8 . . ?
C45 C40 C39 103.8(4) . . ?
C45 C40 C41 111.7(4) . . ?
C39 C40 C41 110.3(4) . . ?
C45 C40 H40 110.3 . . ?
C39 C40 H40 110.3 . . ?
C41 C40 H40 110.3 . . ?
C42 C41 C40 108.5(4) . . ?
C42 C41 C36 108.1(4) . . ?
C40 C41 C36 105.2(4) . . ?
C42 C41 H41 111.6 . . ?
C40 C41 H41 111.6 . . ?
C36 C41 H41 111.6 . . ?
C43 C42 C41 115.6(5) . . ?
C43 C42 H42 122.2 . . ?
C41 C42 H42 122.2 . . ?
C42 C43 C38 113.8(4) . . ?
C42 C43 H43 123.1 . . ?
C38 C43 H43 123.1 . . ?
O16 C44 N4 125.1(5) . . ?
O16 C44 C39 126.8(5) . . ?
N4 C44 C39 108.1(4) . . ?
O15 C45 N4 124.1(5) . . ?
O15 C45 C40 126.5(4) . . ?
N4 C45 C40 109.4(4) . . ?
C47 C46 C51 119.3(4) . . ?
C47 C46 N4 120.0(4) . . ?
C51 C46 N4 120.6(4) . . ?
C46 C47 C48 120.3(5) . . ?
C46 C47 H47 119.9 . . ?
C48 C47 H47 119.9 . . ?
C47 C48 C49 121.9(5) . . ?
C47 C48 H48 119.1 . . ?
C49 C48 H48 119.1 . . ?
C48 C49 C50 118.0(5) . . ?
C48 C49 C4M 117.7(5) . . ?
C50 C49 C4M 124.2(5) . . ?
C48 C49 H49 123.3 . . ?
C50 C49 H49 118.7 . . ?
C51 C50 C49 119.4(5) . . ?
C51 C50 C52 117.3(4) . . ?
C49 C50 C52 123.2(5) . . ?
C46 C51 C50 121.1(5) . . ?
C46 C51 H51 119.5 . . ?
C50 C51 H51 119.5 . . ?
O8 C52 O7 124.4(5) . . ?
O8 C52 C50 119.9(5) . . ?
O7 C52 C50 115.8(5) . . ?
N4S C15S H15A 109.5 . . ?
N4S C15S H15B 109.5 . . ?
H15A C15S H15B 109.5 . . ?
N4S C15S H15C 109.5 . . ?
H15A C15S H15C 109.5 . . ?
H15B C15S H15C 109.5 . . ?
C10S N3S C11S 128.2(19) . . ?
C10S N3S C9S 103.0(16) . . ?
C11S N3S C9S 127.8(18) . . ?
N3S C11S H11A 109.5 . . ?
N3S C11S H11B 109.5 . . ?
H11A C11S H11B 109.5 . . ?
N3S C11S H11C 109.5 . . ?
H11A C11S H11C 109.5 . . ?
H11B C11S H11C 109.5 . . ?
N3S C9S H9S1 109.5 . . ?
N3S C9S H9S2 109.5 . . ?
H9S1 C9S H9S2 109.5 . . ?
N3S C9S H9S3 109.5 . . ?
H9S1 C9S H9S3 109.5 . . ?
H9S2 C9S H9S3 109.5 . . ?
O4T C10T N3T 98(2) . . ?
O4T C10T C9T 140(4) . . ?
N3T C10T C9T 109(3) . . ?
N3T C12T H12D 109.5 . . ?
N3T C12T H12E 109.5 . . ?
H12D C12T H12E 109.5 . . ?
N3T C12T H12F 109.5 . . ?
H12D C12T H12F 109.5 . . ?
H12E C12T H12F 109.5 . . ?
C10T N3T C12T 134(2) . . ?
C10T N3T C11T 113(2) . . ?
C12T N3T C11T 110.0(14) . . ?
N3T C11T H11D 109.5 . . ?
N3T C11T H11E 109.5 . . ?
H11D C11T H11E 109.5 . . ?
N3T C11T H11F 109.5 . . ?
H11D C11T H11F 109.5 . . ?
H11E C11T H11F 109.5 . . ?
C10T C9T H9T1 109.5 . . ?
C10T C9T H9T2 109.5 . . ?
H9T1 C9T H9T2 109.5 . . ?
C10T C9T H9T3 109.5 . . ?
H9T1 C9T H9T3 109.5 . . ?
H9T2 C9T H9T3 109.5 . . ?
O8S C22S N8S 142(5) . . ?
O8S C22S C21S 99(4) . . ?
N8S C22S C21S 112(4) . . ?
C22S N8S C24S 110(4) . . ?
C22S N8S C23S 140(4) . . ?
C24S N8S C23S 108.7(15) . . ?
C22S C21S H21A 109.5 . . ?
C22S C21S H21B 109.5 . . ?
H21A C21S H21B 109.5 . . ?
C22S C21S H21C 109.5 . . ?
H21A C21S H21C 109.5 . . ?
H21B C21S H21C 109.5 . . ?
N8S C24S H24A 109.5 . . ?
N8S C24S H24B 109.5 . . ?
H24A C24S H24B 109.5 . . ?
N8S C24S H24C 109.5 . . ?
H24A C24S H24C 109.5 . . ?
H24B C24S H24C 109.5 . . ?
N8S C23S H23A 109.5 . . ?
N8S C23S H23B 109.5 . . ?
H23A C23S H23B 109.5 . . ?
N8S C23S H23C 109.5 . . ?
H23A C23S H23C 109.5 . . ?
H23B C23S H23C 109.5 . . ?
C23 C2M H2M1 109.5 . . ?
C23 C2M H2M2 109.5 . . ?
H2M1 C2M H2M2 109.5 . . ?
C23 C2M H2M3 109.5 . . ?
H2M1 C2M H2M3 109.5 . . ?
H2M2 C2M H2M3 109.5 . . ?
C7 C1M H1M1 109.5 . . ?
C7 C1M H1M2 109.5 . . ?
H1M1 C1M H1M2 109.5 . . ?
C7 C1M H1M3 109.5 . . ?
H1M1 C1M H1M3 109.5 . . ?
H1M2 C1M H1M3 109.5 . . ?
C3A C2A C7A 120.0 . . ?
C3A C2A C1 129.3(10) . . ?
C7A C2A C1 110.6(10) . . ?
C4A C3A C2A 120.0 . . ?
N1 C4A C3A 130.8(10) . . ?
N1 C4A C5A 109.1(10) . . ?
C3A C4A C5A 120.0 . . ?
C4A C5A C6A 120.0 . . ?
C7A C6A C5A 120.0 . . ?
C6A C7A C2A 120.0 . . ?
Cu2 O2T H1W 117.9 . . ?
Cu2 O2T H2W 95.5 . . ?
H1W O2T H2W 146.4 . . ?

loop_
_geom_bond_atom_site_label_1
_geom_bond_atom_site_label_2
_geom_bond_distance
_geom_bond_site_symmetry_2
_geom_bond_publ_flag
Cu1 O4 1.957(4) . ?
Cu1 O1 1.972(4) . ?
Cu1 O8 1.973(4) 3_656 ?
Cu1 O6 1.987(4) 3_656 ?
Cu1 O1S 2.139(3) . ?
Cu1 Cu2 2.6369(10) . ?
Cu2 O2 1.917(5) . ?
Cu2 O3 1.945(4) . ?
Cu2 O5 1.949(5) 3_656 ?
Cu2 O7 1.964(4) 3_656 ?
Cu2 O2S 2.138(11) . ?
Cu2 O2T 2.193(11) . ?
O4S C10S 1.275(9) . ?
O1 C1 1.260(8) . ?
O1S C2S 1.279(7) . ?
O2 C1 1.252(9) . ?
O2S H1W 0.9943 . ?
O2S H2W 1.3352 . ?
O3 C27 1.253(6) . ?
O4 C27 1.256(6) . ?
O5 C26 1.241(8) . ?
O6 C26 1.271(6) . ?
O7 C52 1.272(7) . ?
O8 C52 1.230(6) . ?
O9 C8 1.224(9) . ?
O10 C9 1.210(9) . ?
O11 C18 1.191(8) . ?
O12 C19 1.223(8) . ?
O13 C34 1.202(6) . ?
O14 C35 1.206(7) . ?
O15 C45 1.233(6) . ?
O16 C44 1.199(6) . ?
N1 C4A 1.222(13) . ?
N1 C9 1.365(10) . ?
N1 C8 1.373(9) . ?
N1 C4 1.536(12) . ?
N1S C2S 1.296(8) . ?
N1S C4S 1.447(9) . ?
N1S C1S 1.477(9) . ?
N2 C18 1.391(8) . ?
N2 C19 1.391(10) . ?
N2 C20 1.446(10) . ?
N3 C34 1.380(7) . ?
N3 C35 1.404(7) . ?
N3 C32 1.431(6) . ?
N4 C45 1.382(6) . ?
N4 C44 1.386(6) . ?
N4 C46 1.423(6) . ?
C1 C2A 1.446(10) . ?
C1 C2 1.557(10) . ?
C1S H1SA 0.9800 . ?
C1S H1SB 0.9800 . ?
C1S H1SC 0.9800 . ?
C2 C3 1.401(11) . ?
C2 C7 1.412(13) . ?
O3S C6S 1.239(8) . ?
O5S C14S 1.257(8) . ?
N4S C14S 1.337(8) . ?
N4S C16S 1.471(9) . ?
N4S C15S 1.486(9) . ?
C10S N3S 1.329(10) . ?
C10S C12S 1.532(10) . ?
N2S C6S 1.320(8) . ?
N2S C7S 1.453(9) . ?
N2S C8S 1.462(9) . ?
C6S C5S 1.513(9) . ?
C12S H12A 0.9800 . ?
C12S H12B 0.9800 . ?
C12S H12C 0.9800 . ?
C13S C14S 1.496(9) . ?
C13S H13A 0.9800 . ?
C13S H13B 0.9800 . ?
C13S H13C 0.9800 . ?
C16S H16A 0.9800 . ?
C16S H16B 0.9800 . ?
C16S H16C 0.9800 . ?
C2S C3S 1.487(9) . ?
C5S H5S1 0.9800 . ?
C5S H5S2 0.9800 . ?
C5S H5S3 0.9800 . ?
C3 C4 1.373(12) . ?
C3 H3 0.9500 . ?
C8S H8S1 0.9800 . ?
C8S H8S2 0.9800 . ?
C8S H8S3 0.9800 . ?
C7S H7S1 0.9800 . ?
C7S H7S2 0.9800 . ?
C7S H7S3 0.9800 . ?
C3M C29 1.488(8) . ?
C3M H3MA 0.9800 . ?
C3M H3MB 0.9800 . ?
C3M H3MC 0.9800 . ?
C3S H3SA 0.9800 . ?
C3S H3SB 0.9800 . ?
C3S H3SC 0.9800 . ?
C4 C5 1.435(14) . ?
C4M C49 1.531(8) . ?
C4M H4MA 0.9800 . ?
C4M H4MB 0.9800 . ?
C4M H4MC 0.9800 . ?
C4S H4SA 0.9800 . ?
C4S H4SB 0.9800 . ?
C4S H4SC 0.9800 . ?
C5 C6 1.338(16) . ?
C5 H5 0.9500 . ?
C6 C7 1.410(15) . ?
C6 H6 0.9500 . ?
C7 C1M 1.447(15) . ?
C8 C10 1.516(12) . ?
C9 C11 1.516(11) . ?
C10 C15 1.521(11) . ?
C10 C11 1.544(8) . ?
C10 H10 1.0000 . ?
C11 C12 1.530(12) . ?
C11 H11 1.0000 . ?
C12 C17 1.494(9) . ?
C12 C13 1.497(12) . ?
C12 H12 1.0000 . ?
C13 C19 1.517(10) . ?
C13 C14 1.569(9) . ?
C13 H13 1.0000 . ?
C14 C18 1.526(10) . ?
C14 C15 1.532(11) . ?
C14 H14 1.0000 . ?
C15 C16 1.494(8) . ?
C15 H15 1.0000 . ?
C16 C17 1.294(10) . ?
C16 H16 0.9500 . ?
C17 H17 0.9500 . ?
C20 C21 1.386(14) . ?
C20 C25 1.392(10) . ?
C21 C22 1.358(13) . ?
C21 H21 0.9500 . ?
C22 C23 1.405(11) . ?
C22 H22 0.9500 . ?
C23 C24 1.398(11) . ?
C23 C2M 1.465(12) . ?
C23 H23 0.9613 . ?
C24 C25 1.416(9) . ?
C24 C26 1.497(9) . ?
C25 H25 0.9500 . ?
C27 C28 1.506(7) . ?
C28 C33 1.394(7) . ?
C28 C29 1.423(7) . ?
C29 C30 1.400(8) . ?
C29 H29 0.9666 . ?
C30 C31 1.398(9) . ?
C30 H30 0.9500 . ?
C31 C32 1.394(8) . ?
C31 H31 0.9500 . ?
C32 C33 1.396(7) . ?
C33 H33 0.9500 . ?
C34 C36 1.506(7) . ?
C35 C37 1.504(8) . ?
C36 C37 1.542(7) . ?
C36 C41 1.555(7) . ?
C36 H36 1.0000 . ?
C37 C38 1.542(7) . ?
C37 H37 1.0000 . ?
C38 C43 1.502(7) . ?
C38 C39 1.555(7) . ?
C38 H38 1.0000 . ?
C39 C44 1.504(7) . ?
C39 C40 1.541(6) . ?
C39 H39 1.0000 . ?
C40 C45 1.502(7) . ?
C40 C41 1.545(7) . ?
C40 H40 1.0000 . ?
C41 C42 1.493(7) . ?
C41 H41 1.0000 . ?
C42 C43 1.325(8) . ?
C42 H42 0.9500 . ?
C43 H43 0.9500 . ?
C46 C47 1.383(7) . ?
C46 C51 1.390(7) . ?
C47 C48 1.386(8) . ?
C47 H47 0.9500 . ?
C48 C49 1.388(8) . ?
C48 H48 0.9500 . ?
C49 C50 1.421(8) . ?
C49 H49 0.9639 . ?
C50 C51 1.399(7) . ?
C50 C52 1.497(7) . ?
C51 H51 0.9500 . ?
C15S H15A 0.9800 . ?
C15S H15B 0.9800 . ?
C15S H15C 0.9800 . ?
N3S C11S 1.465(10) . ?
N3S C9S 1.478(10) . ?
C11S H11A 0.9800 . ?
C11S H11B 0.9800 . ?
C11S H11C 0.9800 . ?
C9S H9S1 0.9800 . ?
C9S H9S2 0.9800 . ?
C9S H9S3 0.9800 . ?
C10T O4T 1.254(10) . ?
C10T N3T 1.328(10) . ?
C10T C9T 1.528(10) . ?
C12T N3T 1.474(10) . ?
C12T H12D 0.9800 . ?
C12T H12E 0.9800 . ?
C12T H12F 0.9800 . ?
N3T C11T 1.476(10) . ?
C11T H11D 0.9800 . ?
C11T H11E 0.9800 . ?
C11T H11F 0.9800 . ?
C9T H9T1 0.9800 . ?
C9T H9T2 0.9800 . ?
C9T H9T3 0.9800 . ?
C22S O8S 1.264(10) . ?
C22S N8S 1.333(10) . ?
C22S C21S 1.514(10) . ?
N8S C24S 1.471(10) . ?
N8S C23S 1.471(10) . ?
C21S H21A 0.9800 . ?
C21S H21B 0.9800 . ?
C21S H21C 0.9800 . ?
C24S H24A 0.9800 . ?
C24S H24B 0.9800 . ?
C24S H24C 0.9800 . ?
C23S H23A 0.9800 . ?
C23S H23B 0.9800 . ?
C23S H23C 0.9800 . ?
C2M H2M1 0.9800 . ?
C2M H2M2 0.9800 . ?
C2M H2M3 0.9800 . ?
C1M H1M1 0.9800 . ?
C1M H1M2 0.9800 . ?
C1M H1M3 0.9800 . ?
C2A C3A 1.3900 . ?
C2A C7A 1.3900 . ?
C3A C4A 1.3900 . ?
C4A C5A 1.3900 . ?
C5A C6A 1.3900 . ?
C6A C7A 1.3900 . ?
O11S O11S 1.12(3) 3_656 ?
O2T H1W 0.9598 . ?
O2T H2W 0.5730 . ?

loop_
_geom_torsion_atom_site_label_1
_geom_torsion_atom_site_label_2
_geom_torsion_atom_site_label_3
_geom_torsion_atom_site_label_4
_geom_torsion
_geom_torsion_site_symmetry_1
_geom_torsion_site_symmetry_2
_geom_torsion_site_symmetry_3
_geom_torsion_site_symmetry_4
_geom_torsion_publ_flag
Cu2 O2 C1 O1 -10.5(10) . . . . ?
Cu2 O2 C1 C2A 173.2(7) . . . . ?
Cu2 O2 C1 C2 167.9(5) . . . . ?
Cu1 O1 C1 O2 17.5(9) . . . . ?
Cu1 O1 C1 C2A -167.0(8) . . . . ?
Cu1 O1 C1 C2 -161.0(5) . . . . ?
O2 C1 C2 C3 15.6(10) . . . . ?
O1 C1 C2 C3 -165.8(7) . . . . ?
O2 C1 C2 C7 -158.9(8) . . . . ?
O1 C1 C2 C7 19.7(11) . . . . ?
C7S N2S C6S O3S 178.0(12) . . . . ?
C8S N2S C6S O3S -0.1(18) . . . . ?
C7S N2S C6S C5S -2(2) . . . . ?
C8S N2S C6S C5S 179.8(15) . . . . ?
C16S N4S C14S O5S 173.5(12) . . . . ?
C15S N4S C14S O5S 5.9(17) . . . . ?
C16S N4S C14S C13S -3.6(17) . . . . ?
C15S N4S C14S C13S -171.2(10) . . . . ?
Cu1 O1S C2S N1S -114.9(6) . . . . ?
Cu1 O1S C2S C3S 66.1(7) . . . . ?
C4S N1S C2S O1S -172.1(7) . . . . ?
C1S N1S C2S O1S 5.9(10) . . . . ?
C4S N1S C2S C3S 7.0(11) . . . . ?
C1S N1S C2S C3S -175.1(7) . . . . ?
C7 C2 C3 C4 1.7(13) . . . . ?
C1 C2 C3 C4 -173.0(8) . . . . ?
C2 C3 C4 C5 -1.5(13) . . . . ?
C2 C3 C4 N1 -179.5(8) . . . . ?
C9 N1 C4 C3 65.4(12) . . . . ?
C8 N1 C4 C3 -122.2(9) . . . . ?
C9 N1 C4 C5 -112.4(11) . . . . ?
C8 N1 C4 C5 59.9(12) . . . . ?
C3 C4 C5 C6 2.2(16) . . . . ?
N1 C4 C5 C6 -180.0(10) . . . . ?
C4 C5 C6 C7 -3.0(18) . . . . ?
C5 C6 C7 C2 2.9(16) . . . . ?
C5 C6 C7 C1M -177.7(12) . . . . ?
C3 C2 C7 C6 -2.3(14) . . . . ?
C1 C2 C7 C6 171.6(9) . . . . ?
C3 C2 C7 C1M 178.4(10) . . . . ?
C1 C2 C7 C1M -7.8(15) . . . . ?
C4A N1 C8 O9 -12.1(16) . . . . ?
C9 N1 C8 O9 175.3(9) . . . . ?
C4 N1 C8 O9 2.1(13) . . . . ?
C4A N1 C8 C10 168.2(11) . . . . ?
C9 N1 C8 C10 -4.4(9) . . . . ?
C4 N1 C8 C10 -177.6(7) . . . . ?
C4A N1 C9 O10 4.8(16) . . . . ?
C8 N1 C9 O10 177.7(9) . . . . ?
C4 N1 C9 O10 -9.6(15) . . . . ?
C4A N1 C9 C11 -171.8(10) . . . . ?
C8 N1 C9 C11 1.2(10) . . . . ?
C4 N1 C9 C11 173.9(7) . . . . ?
O9 C8 C10 C15 66.4(11) . . . . ?
N1 C8 C10 C15 -113.9(6) . . . . ?
O9 C8 C10 C11 -174.1(8) . . . . ?
N1 C8 C10 C11 5.6(8) . . . . ?
O10 C9 C11 C12 -55.9(12) . . . . ?
N1 C9 C11 C12 120.6(7) . . . . ?
O10 C9 C11 C10 -174.0(10) . . . . ?
N1 C9 C11 C10 2.5(8) . . . . ?
C8 C10 C11 C9 -4.8(7) . . . . ?
C15 C10 C11 C9 118.1(7) . . . . ?
C8 C10 C11 C12 -124.2(6) . . . . ?
C15 C10 C11 C12 -1.3(7) . . . . ?
C9 C11 C12 C17 -59.6(8) . . . . ?
C10 C11 C12 C17 54.5(8) . . . . ?
C9 C11 C12 C13 -175.3(5) . . . . ?
C10 C11 C12 C13 -61.2(7) . . . . ?
C17 C12 C13 C19 59.6(7) . . . . ?
C11 C12 C13 C19 175.3(5) . . . . ?
C17 C12 C13 C14 -55.4(7) . . . . ?
C11 C12 C13 C14 60.4(6) . . . . ?
C12 C13 C14 C18 121.6(6) . . . . ?
C19 C13 C14 C18 1.3(7) . . . . ?
C12 C13 C14 C15 1.7(6) . . . . ?
C19 C13 C14 C15 -118.5(6) . . . . ?
C8 C10 C15 C16 65.0(7) . . . . ?
C11 C10 C15 C16 -52.6(7) . . . . ?
C8 C10 C15 C14 -178.7(5) . . . . ?
C11 C10 C15 C14 63.7(6) . . . . ?
C18 C14 C15 C16 -62.0(7) . . . . ?
C13 C14 C15 C16 53.3(7) . . . . ?
C18 C14 C15 C10 -179.3(4) . . . . ?
C13 C14 C15 C10 -64.1(5) . . . . ?
C10 C15 C16 C17 56.0(11) . . . . ?
C14 C15 C16 C17 -58.6(11) . . . . ?
C15 C16 C17 C12 1.4(14) . . . . ?
C13 C12 C17 C16 57.2(11) . . . . ?
C11 C12 C17 C16 -57.7(11) . . . . ?
C19 N2 C18 O11 177.2(8) . . . . ?
C20 N2 C18 O11 -2.5(13) . . . . ?
C19 N2 C18 C14 -1.3(9) . . . . ?
C20 N2 C18 C14 179.1(7) . . . . ?
C15 C14 C18 O11 -61.5(9) . . . . ?
C13 C14 C18 O11 -178.5(7) . . . . ?
C15 C14 C18 N2 116.9(6) . . . . ?
C13 C14 C18 N2 -0.2(7) . . . . ?
C18 N2 C19 O12 -178.3(8) . . . . ?
C20 N2 C19 O12 1.4(14) . . . . ?
C18 N2 C19 C13 2.2(10) . . . . ?
C20 N2 C19 C13 -178.1(7) . . . . ?
C12 C13 C19 O12 59.6(11) . . . . ?
C14 C13 C19 O12 178.4(8) . . . . ?
C12 C13 C19 N2 -121.0(7) . . . . ?
C14 C13 C19 N2 -2.1(8) . . . . ?
C18 N2 C20 C21 -78.1(10) . . . . ?
C19 N2 C20 C21 102.3(10) . . . . ?
C18 N2 C20 C25 102.4(8) . . . . ?
C19 N2 C20 C25 -77.2(10) . . . . ?
C25 C20 C21 C22 -1.9(13) . . . . ?
N2 C20 C21 C22 178.5(8) . . . . ?
C20 C21 C22 C23 1.7(14) . . . . ?
C21 C22 C23 C24 -0.2(13) . . . . ?
C21 C22 C23 C2M -176.3(10) . . . . ?
C22 C23 C24 C25 -1.0(10) . . . . ?
C2M C23 C24 C25 174.7(8) . . . . ?
C22 C23 C24 C26 -175.3(7) . . . . ?
C2M C23 C24 C26 0.4(12) . . . . ?
C21 C20 C25 C24 0.7(10) . . . . ?
N2 C20 C25 C24 -179.7(5) . . . . ?
C23 C24 C25 C20 0.8(9) . . . . ?
C26 C24 C25 C20 175.6(5) . . . . ?
Cu2 O5 C26 O6 -2.7(9) 3_656 . . . ?
Cu2 O5 C26 C24 179.8(4) 3_656 . . . ?
Cu1 O6 C26 O5 -3.5(8) 3_656 . . . ?
Cu1 O6 C26 C24 174.0(4) 3_656 . . . ?
C23 C24 C26 O5 164.9(6) . . . . ?
C25 C24 C26 O5 -9.4(8) . . . . ?
C23 C24 C26 O6 -12.9(9) . . . . ?
C25 C24 C26 O6 172.8(5) . . . . ?
Cu2 O3 C27 O4 4.7(8) . . . . ?
Cu2 O3 C27 C28 -175.8(3) . . . . ?
Cu1 O4 C27 O3 1.8(7) . . . . ?
Cu1 O4 C27 C28 -177.7(3) . . . . ?
O3 C27 C28 C33 2.9(6) . . . . ?
O4 C27 C28 C33 -177.5(5) . . . . ?
O3 C27 C28 C29 -176.9(5) . . . . ?
O4 C27 C28 C29 2.6(7) . . . . ?
C33 C28 C29 C30 1.8(8) . . . . ?
C27 C28 C29 C30 -178.4(5) . . . . ?
C33 C28 C29 C3M 179.9(6) . . . . ?
C27 C28 C29 C3M -0.3(9) . . . . ?
C28 C29 C30 C31 -1.7(10) . . . . ?
C3M C29 C30 C31 -180.0(7) . . . . ?
C29 C30 C31 C32 0.4(10) . . . . ?
C30 C31 C32 C33 1.0(9) . . . . ?
C30 C31 C32 N3 -178.2(5) . . . . ?
C34 N3 C32 C31 100.9(7) . . . . ?
C35 N3 C32 C31 -83.0(7) . . . . ?
C34 N3 C32 C33 -78.3(6) . . . . ?
C35 N3 C32 C33 97.8(6) . . . . ?
C29 C28 C33 C32 -0.5(7) . . . . ?
C27 C28 C33 C32 179.6(4) . . . . ?
C31 C32 C33 C28 -0.9(8) . . . . ?
N3 C32 C33 C28 178.3(5) . . . . ?
C35 N3 C34 O13 -175.9(5) . . . . ?
C32 N3 C34 O13 0.6(8) . . . . ?
C35 N3 C34 C36 3.0(6) . . . . ?
C32 N3 C34 C36 179.5(4) . . . . ?
C34 N3 C35 O14 177.3(6) . . . . ?
C32 N3 C35 O14 0.9(9) . . . . ?
C34 N3 C35 C37 -1.2(6) . . . . ?
C32 N3 C35 C37 -177.6(5) . . . . ?
O13 C34 C36 C37 175.4(5) . . . . ?
N3 C34 C36 C37 -3.5(5) . . . . ?
O13 C34 C36 C41 56.6(7) . . . . ?
N3 C34 C36 C41 -122.2(4) . . . . ?
O14 C35 C37 C36 -179.5(6) . . . . ?
N3 C35 C37 C36 -1.1(6) . . . . ?
O14 C35 C37 C38 -60.9(8) . . . . ?
N3 C35 C37 C38 117.6(5) . . . . ?
C34 C36 C37 C35 2.7(5) . . . . ?
C41 C36 C37 C35 122.0(4) . . . . ?
C34 C36 C37 C38 -118.6(4) . . . . ?
C41 C36 C37 C38 0.7(5) . . . . ?
C35 C37 C38 C43 -61.6(5) . . . . ?
C36 C37 C38 C43 54.1(5) . . . . ?
C35 C37 C38 C39 -179.3(4) . . . . ?
C36 C37 C38 C39 -63.6(5) . . . . ?
C43 C38 C39 C44 64.3(5) . . . . ?
C37 C38 C39 C44 -178.9(4) . . . . ?
C43 C38 C39 C40 -52.6(5) . . . . ?
C37 C38 C39 C40 64.2(5) . . . . ?
C44 C39 C40 C45 -3.4(5) . . . . ?
C38 C39 C40 C45 118.2(4) . . . . ?
C44 C39 C40 C41 -123.1(4) . . . . ?
C38 C39 C40 C41 -1.6(5) . . . . ?
C45 C40 C41 C42 -60.3(5) . . . . ?
C39 C40 C41 C42 54.6(5) . . . . ?
C45 C40 C41 C36 -175.7(4) . . . . ?
C39 C40 C41 C36 -60.9(5) . . . . ?
C34 C36 C41 C42 62.1(5) . . . . ?
C37 C36 C41 C42 -54.2(5) . . . . ?
C34 C36 C41 C40 177.8(4) . . . . ?
C37 C36 C41 C40 61.5(5) . . . . ?
C40 C41 C42 C43 -57.3(6) . . . . ?
C36 C41 C42 C43 56.2(6) . . . . ?
C41 C42 C43 C38 1.0(7) . . . . ?
C37 C38 C43 C42 -58.3(6) . . . . ?
C39 C38 C43 C42 55.9(6) . . . . ?
C45 N4 C44 O16 -175.2(5) . . . . ?
C46 N4 C44 O16 5.9(8) . . . . ?
C45 N4 C44 C39 4.4(6) . . . . ?
C46 N4 C44 C39 -174.5(4) . . . . ?
C40 C39 C44 O16 179.3(5) . . . . ?
C38 C39 C44 O16 60.6(7) . . . . ?
C40 C39 C44 N4 -0.3(5) . . . . ?
C38 C39 C44 N4 -119.0(4) . . . . ?
C44 N4 C45 O15 173.3(5) . . . . ?
C46 N4 C45 O15 -7.8(8) . . . . ?
C44 N4 C45 C40 -6.8(6) . . . . ?
C46 N4 C45 C40 172.1(4) . . . . ?
C39 C40 C45 O15 -174.1(5) . . . . ?
C41 C40 C45 O15 -55.2(7) . . . . ?
C39 C40 C45 N4 6.0(5) . . . . ?
C41 C40 C45 N4 124.9(4) . . . . ?
C45 N4 C46 C47 -113.2(6) . . . . ?
C44 N4 C46 C47 65.5(7) . . . . ?
C45 N4 C46 C51 68.7(7) . . . . ?
C44 N4 C46 C51 -112.5(5) . . . . ?
C51 C46 C47 C48 -0.3(8) . . . . ?
N4 C46 C47 C48 -178.4(5) . . . . ?
C46 C47 C48 C49 1.7(10) . . . . ?
C47 C48 C49 C50 -2.6(9) . . . . ?
C47 C48 C49 C4M 174.7(7) . . . . ?
C48 C49 C50 C51 2.2(8) . . . . ?
C4M C49 C50 C51 -174.9(6) . . . . ?
C48 C49 C50 C52 178.5(5) . . . . ?
C4M C49 C50 C52 1.4(9) . . . . ?
C47 C46 C51 C50 0.0(7) . . . . ?
N4 C46 C51 C50 178.1(4) . . . . ?
C49 C50 C51 C46 -1.0(8) . . . . ?
C52 C50 C51 C46 -177.5(4) . . . . ?
Cu1 O8 C52 O7 5.1(8) 3_656 . . . ?
Cu1 O8 C52 C50 -175.1(3) 3_656 . . . ?
Cu2 O7 C52 O8 -10.6(10) 3_656 . . . ?
Cu2 O7 C52 C50 169.6(4) 3_656 . . . ?
C51 C50 C52 O8 -173.0(5) . . . . ?
C49 C50 C52 O8 10.6(8) . . . . ?
C51 C50 C52 O7 6.8(7) . . . . ?
C49 C50 C52 O7 -169.6(6) . . . . ?
O4S C10S N3S C11S -172(3) . . . . ?
C12S C10S N3S C11S -5(4) . . . . ?
O4S C10S N3S C9S 19(4) . . . . ?
C12S C10S N3S C9S -174(2) . . . . ?
O4T C10T N3T C12T -2(6) . . . . ?
C9T C10T N3T C12T -153(4) . . . . ?
O4T C10T N3T C11T 154(3) . . . . ?
C9T C10T N3T C11T 4(5) . . . . ?
O8S C22S N8S C24S -32(11) . . . . ?
C21S C22S N8S C24S -174(5) . . . . ?
O8S C22S N8S C23S 128(8) . . . . ?
C21S C22S N8S C23S -14(11) . . . . ?
O2 C1 C2A C3A 9.8(12) . . . . ?
O1 C1 C2A C3A -166.4(8) . . . . ?
O2 C1 C2A C7A -166.1(7) . . . . ?
O1 C1 C2A C7A 17.7(12) . . . . ?
C7A C2A C3A C4A 0.0 . . . . ?
C1 C2A C3A C4A -175.5(13) . . . . ?
C9 N1 C4A C3A 61.0(16) . . . . ?
C8 N1 C4A C3A -111.1(13) . . . . ?
C9 N1 C4A C5A -115.4(10) . . . . ?
C8 N1 C4A C5A 72.4(12) . . . . ?
C2A C3A C4A N1 -176.1(16) . . . . ?
C2A C3A C4A C5A 0.0 . . . . ?
N1 C4A C5A C6A 176.9(13) . . . . ?
C3A C4A C5A C6A 0.0 . . . . ?
C4A C5A C6A C7A 0.0 . . . . ?
C5A C6A C7A C2A 0.0 . . . . ?
C3A C2A C7A C6A 0.0 . . . . ?
C1 C2A C7A C6A 176.3(11) . . . . ?
